data_4132103
loop_
_publ_author_name
'Lewis, James E. M.'
'Modicom, Florian'
'Goldup, Stephen M.'

_publ_section_title
;
 Efficient Multicomponent Active Template Synthesis of Catenanes.
;
_journal_issue 14
_journal_name_full 'Journal of the American Chemical Society'
_journal_page_first 4787
_journal_page_last 4791
_journal_paper_doi 10.1021/jacs.8b01602
_journal_volume 140
_journal_year 2018
_chemical_formula_sum 'C68 H79 N5 O6'
_chemical_formula_weight 1062.36
_space_group_crystal_system orthorhombic
_space_group_IT_number 56
_space_group_name_Hall '-P 2ab 2ac'
_space_group_name_H-M_alt 'P c c n'
_atom_sites_solution_hydrogens geom
_audit_creation_method SHELXL-2014/7
_cell_angle_alpha 90
_cell_angle_beta 90
_cell_angle_gamma 90
_cell_formula_units_Z 8
_cell_length_a 43.3239(11)
_cell_length_b 25.6455(9)
_cell_length_c 10.7279(3)
_cell_measurement_reflns_used 17957
_cell_measurement_temperature 100(2)
_cell_measurement_theta_max 24.8700
_cell_measurement_theta_min 3.0950
_cell_volume 11919.4(6)
_computing_structure_refinement 'SHELXL-2014/7 (Sheldrick, 2014)'
_diffrn_ambient_temperature 100(2)
_diffrn_measured_fraction_theta_full 0.998
_diffrn_measured_fraction_theta_max 0.998
_diffrn_measurement_device_type 'Saxi-CrysAlisPro-abstract goniometer imported SAXI images'
_diffrn_radiation_type MoK\a
_diffrn_radiation_wavelength 0.71073
_diffrn_reflns_av_R_equivalents 0.0545
_diffrn_reflns_av_unetI/netI 0.0325
_diffrn_reflns_Laue_measured_fraction_full 0.998
_diffrn_reflns_Laue_measured_fraction_max 0.998
_diffrn_reflns_limit_h_max 42
_diffrn_reflns_limit_h_min -48
_diffrn_reflns_limit_k_max 28
_diffrn_reflns_limit_k_min -28
_diffrn_reflns_limit_l_max 11
_diffrn_reflns_limit_l_min -11
_diffrn_reflns_number 80761
_diffrn_reflns_point_group_measured_fraction_full 0.998
_diffrn_reflns_point_group_measured_fraction_max 0.998
_diffrn_reflns_theta_full 23.254
_diffrn_reflns_theta_max 23.254
_diffrn_reflns_theta_min 2.849
_exptl_absorpt_coefficient_mu 0.075
_exptl_absorpt_correction_T_max 1.0000
_exptl_absorpt_correction_T_min 0.604000
_exptl_absorpt_correction_type multi-scan
_exptl_absorpt_process_details
;
CrysAlisPro, Agilent Technologies,
Version 1.171.37.35 (release 13-08-2014 CrysAlis171 .NET)
(compiled Aug 13 2014,18:06:01)
Empirical absorption correction using spherical harmonics,
 implemented in SCALE3 ABSPACK scaling algorithm.
;
_exptl_crystal_colour colourless
_exptl_crystal_density_diffrn 1.184
_exptl_crystal_description needle
_exptl_crystal_F_000 4560
_exptl_crystal_size_max 0.100
_exptl_crystal_size_mid 0.040
_exptl_crystal_size_min 0.030
_refine_diff_density_max 0.896
_refine_diff_density_min -0.553
_refine_diff_density_rms 0.043
_refine_ls_extinction_method none
_refine_ls_goodness_of_fit_ref 1.124
_refine_ls_hydrogen_treatment constr
_refine_ls_matrix_type full
_refine_ls_number_parameters 748
_refine_ls_number_reflns 8535
_refine_ls_number_restraints 12
_refine_ls_restrained_S_all 1.169
_refine_ls_R_factor_all 0.1096
_refine_ls_R_factor_gt 0.0890
_refine_ls_shift/su_max 0.000
_refine_ls_shift/su_mean 0.000
_refine_ls_structure_factor_coef Fsqd
_refine_ls_weighting_details 'w=1/[\s^2^(Fo^2^)+(0.0488P)^2^+19.3966P] where P=(Fo^2^+2Fc^2^)/3'
_refine_ls_weighting_scheme calc
_refine_ls_wR_factor_gt 0.1752
_refine_ls_wR_factor_ref 0.1858
_reflns_Friedel_coverage 0.000
_reflns_number_gt 6920
_reflns_number_total 8535
_reflns_threshold_expression 'I > 2\s(I)'
_cod_data_source_file ja8b01602_si_002.cif
_cod_data_source_block shelx
_cod_database_code 4132103
_shelx_shelxl_version_number 2014/7
_shelx_space_group_comment
;
The symmetry employed for this shelxl refinement is uniquely defined
by the following loop, which should always be used as a source of
symmetry information in preference to the above space-group names.
They are only intended as comments.
;
_shelx_estimated_absorpt_t_min 0.992
_shelx_estimated_absorpt_t_max 0.998

loop_
_space_group_symop_operation_xyz
'x, y, z'
'-x+1/2, -y+1/2, z'
'-x, y+1/2, -z+1/2'
'x+1/2, -y, -z+1/2'
'-x, -y, -z'
'x-1/2, y-1/2, -z'
'x, -y-1/2, z-1/2'
'-x-1/2, y, z-1/2'

loop_
_atom_site_label
_atom_site_type_symbol
_atom_site_fract_x
_atom_site_fract_y
_atom_site_fract_z
_atom_site_U_iso_or_equiv
_atom_site_adp_type
_atom_site_occupancy
_atom_site_site_symmetry_order
_atom_site_calc_flag
_atom_site_refinement_flags_posn
_atom_site_refinement_flags_adp
_atom_site_refinement_flags_occupancy
_atom_site_disorder_assembly
_atom_site_disorder_group
C1 C 0.32001(9) 0.32185(17) 0.0178(4) 0.0489(10) Uani 1 1 d . . . . .
C2 C 0.33397(12) 0.2746(2) -0.0012(4) 0.0773(15) Uani 1 1 d . . . . .
H2 H 0.3492 0.2621 0.0552 0.093 Uiso 1 1 calc R U . . .
C3 C 0.32547(13) 0.2456(2) -0.1037(5) 0.0901(18) Uani 1 1 d . . . . .
H3 H 0.3348 0.2127 -0.1189 0.108 Uiso 1 1 calc R U . . .
C4 C 0.30342(11) 0.2644(2) -0.1838(4) 0.0725(15) Uani 1 1 d . . . . .
H4 H 0.2974 0.2451 -0.2552 0.087 Uiso 1 1 calc R U . . .
C5 C 0.29031(9) 0.3122(2) -0.1580(4) 0.0595(12) Uani 1 1 d . . . . .
C17 C 0.3202(3) 0.7218(6) -0.3535(13) 0.060(4) Uani 0.5 1 d . . P A 1
H17A H 0.3241 0.7591 -0.3714 0.072 Uiso 0.5 1 calc R U P A 1
H17B H 0.3296 0.7008 -0.4210 0.072 Uiso 0.5 1 calc R U P A 1
C117 C 0.3245(3) 0.6981(5) -0.3350(15) 0.050(4) Uani 0.5 1 d . . P B 2
H11A H 0.3278 0.6613 -0.3591 0.060 Uiso 0.5 1 calc R U P B 2
H11B H 0.3363 0.7202 -0.3940 0.060 Uiso 0.5 1 calc R U P B 2
C19 C 0.37120(8) 0.70749(16) -0.2151(4) 0.0496(10) Uani 1 1 d . . . . .
H19A H 0.3793 0.6774 -0.2629 0.060 Uiso 1 1 calc R U . C 1
H19B H 0.3781 0.7397 -0.2574 0.060 Uiso 1 1 calc R U . C 1
C20 C 0.38479(8) 0.70619(16) -0.0850(4) 0.0495(10) Uani 1 1 d . . . . .
H20A H 0.3790 0.6728 -0.0450 0.059 Uiso 1 1 calc R U . . .
H20B H 0.3755 0.7347 -0.0354 0.059 Uiso 1 1 calc R U . . .
C21 C 0.41976(8) 0.71180(17) -0.0814(4) 0.0513(11) Uani 1 1 d . . . . .
H21A H 0.4255 0.7446 -0.1239 0.062 Uiso 1 1 calc R U . . .
H21B H 0.4291 0.6826 -0.1288 0.062 Uiso 1 1 calc R U . . .
C22 C 0.43344(9) 0.71221(18) 0.0500(4) 0.0600(12) Uani 1 1 d . . . . .
H22A H 0.4560 0.7177 0.0436 0.072 Uiso 1 1 calc R U . . .
H22B H 0.4247 0.7421 0.0964 0.072 Uiso 1 1 calc R U . . .
C23 C 0.42765(9) 0.66321(17) 0.1236(4) 0.0569(11) Uani 1 1 d . . . . .
H23A H 0.4374 0.6657 0.2069 0.068 Uiso 1 1 calc R U . . .
H23B H 0.4052 0.6576 0.1346 0.068 Uiso 1 1 calc R U . . .
C24 C 0.43571(9) 0.57099(19) 0.0925(4) 0.0496(11) Uani 1 1 d . . . . .
C25 C 0.41862(8) 0.55715(18) 0.1971(3) 0.0462(10) Uani 1 1 d . . . . .
H25 H 0.4094 0.5832 0.2476 0.055 Uiso 1 1 calc R U . . .
C26 C 0.41522(8) 0.50497(18) 0.2268(4) 0.0476(10) Uani 1 1 d . . . . .
H26 H 0.4035 0.4955 0.2982 0.057 Uiso 1 1 calc R U . . .
C27 C 0.42846(8) 0.46623(18) 0.1549(4) 0.0505(11) Uani 1 1 d . . . . .
C28 C 0.44562(9) 0.4811(2) 0.0505(4) 0.0591(13) Uani 1 1 d . . . . .
H28 H 0.4549 0.4551 -0.0002 0.071 Uiso 1 1 calc R U . . .
C29 C 0.44925(9) 0.5325(2) 0.0202(4) 0.0595(13) Uani 1 1 d . . . . .
H29 H 0.4611 0.5419 -0.0508 0.071 Uiso 1 1 calc R U . . .
C30 C 0.42473(9) 0.40938(19) 0.1833(4) 0.0633(13) Uani 1 1 d . . . . .
H30A H 0.4083 0.3945 0.1300 0.076 Uiso 1 1 calc R U . . .
H30B H 0.4442 0.3908 0.1645 0.076 Uiso 1 1 calc R U . . .
C31 C 0.39598(12) 0.3597(2) 0.3320(5) 0.0789(15) Uani 1 1 d . . . . .
H31A H 0.3940 0.3526 0.4224 0.095 Uiso 1 1 calc R U . . .
H31B H 0.4042 0.3279 0.2913 0.095 Uiso 1 1 calc R U . . .
C32 C 0.36452(10) 0.37263(19) 0.2785(4) 0.0595(12) Uani 1 1 d . . . . .
C33 C 0.34685(11) 0.41331(19) 0.3250(4) 0.0639(13) Uani 1 1 d . . . . .
H33 H 0.3537 0.4330 0.3947 0.077 Uiso 1 1 calc R U . . .
C34 C 0.31899(10) 0.4245(2) 0.2676(4) 0.0671(13) Uani 1 1 d . . . . .
H34 H 0.3065 0.4524 0.2970 0.081 Uiso 1 1 calc R U . . .
C35 C 0.30964(9) 0.39505(18) 0.1681(4) 0.0570(12) Uani 1 1 d . . . . .
H35 H 0.2905 0.4020 0.1281 0.068 Uiso 1 1 calc R U . . .
C36 C 0.32838(9) 0.35497(16) 0.1265(3) 0.0473(10) Uani 1 1 d . . . . .
C37 C 0.01476(9) 0.12814(18) 0.4305(4) 0.0553(12) Uani 1 1 d . . . . .
H37 H 0.0331 0.1205 0.3854 0.066 Uiso 1 1 calc R U . . .
C38 C -0.00588(9) 0.16751(18) 0.4086(4) 0.0547(11) Uani 1 1 d . . . . .
C39 C -0.00550(10) 0.20709(19) 0.3105(4) 0.0633(13) Uani 1 1 d . . . . .
H39A H -0.0265 0.2119 0.2763 0.076 Uiso 1 1 calc R U . . .
H39B H 0.0016 0.2408 0.3448 0.076 Uiso 1 1 calc R U . . .
C40 C 0.02001(11) 0.22916(18) 0.1234(4) 0.0651(13) Uani 1 1 d . . . . .
H40A H 0.0314 0.2586 0.1613 0.078 Uiso 1 1 calc R U . . .
H40B H -0.0001 0.2424 0.0932 0.078 Uiso 1 1 calc R U . . .
C41 C 0.03806(10) 0.20750(17) 0.0169(4) 0.0541(11) Uani 1 1 d . . . . .
C42 C 0.06686(11) 0.22696(17) -0.0120(4) 0.0629(12) Uani 1 1 d . . . . .
H42 H 0.0755 0.2539 0.0378 0.075 Uiso 1 1 calc R U . . .
C43 C 0.08356(11) 0.20770(18) -0.1130(4) 0.0647(12) Uani 1 1 d . . . . .
H43 H 0.1032 0.2221 -0.1321 0.078 Uiso 1 1 calc R U . . .
C44 C 0.07175(11) 0.16781(18) -0.1861(4) 0.0579(12) Uani 1 1 d . . . . .
C45 C 0.04273(10) 0.14796(17) -0.1554(4) 0.0567(12) Uani 1 1 d . . . . .
H45 H 0.0342 0.1206 -0.2042 0.068 Uiso 1 1 calc R U . . .
C46 C 0.02614(10) 0.16729(17) -0.0558(4) 0.0550(11) Uani 1 1 d . . . . .
H46 H 0.0065 0.1531 -0.0366 0.066 Uiso 1 1 calc R U . . .
C47 C 0.08976(12) 0.1462(2) -0.2956(4) 0.0710(14) Uani 1 1 d . . . . .
H47A H 0.1084 0.1679 -0.3090 0.085 Uiso 1 1 calc R U . . .
H47B H 0.0769 0.1486 -0.3716 0.085 Uiso 1 1 calc R U . . .
C48 C 0.09966(10) 0.08959(19) -0.2772(4) 0.0613(12) Uani 1 1 d . . . . .
H48A H 0.1096 0.0772 -0.3549 0.074 Uiso 1 1 calc R U . . .
H48B H 0.0810 0.0681 -0.2633 0.074 Uiso 1 1 calc R U . . .
C49 C 0.12196(9) 0.08087(17) -0.1687(3) 0.0511(11) Uani 1 1 d . . . . .
H49A H 0.1413 0.1003 -0.1847 0.061 Uiso 1 1 calc R U . . .
H49B H 0.1127 0.0948 -0.0913 0.061 Uiso 1 1 calc R U . . .
C50 C 0.12950(8) 0.02347(17) -0.1504(3) 0.0480(10) Uani 1 1 d . . . . .
H50A H 0.1099 0.0038 -0.1428 0.058 Uiso 1 1 calc R U . . .
H50B H 0.1403 0.0106 -0.2258 0.058 Uiso 1 1 calc R U . . .
C51 C 0.14940(8) 0.01169(16) -0.0372(3) 0.0447(10) Uani 1 1 d . . . . .
H51A H 0.1693 0.0302 -0.0462 0.054 Uiso 1 1 calc R U . . .
H51B H 0.1390 0.0256 0.0380 0.054 Uiso 1 1 calc R U . . .
C52 C 0.15573(8) -0.04571(17) -0.0177(3) 0.0479(10) Uani 1 1 d . . . . .
H52A H 0.1686 -0.0586 -0.0876 0.057 Uiso 1 1 calc R U . . .
H52B H 0.1359 -0.0649 -0.0198 0.057 Uiso 1 1 calc R U . . .
C53 C 0.17212(8) -0.05771(16) 0.1046(3) 0.0467(10) Uani 1 1 d . . . . .
H53A H 0.1915 -0.0372 0.1080 0.056 Uiso 1 1 calc R U . . .
H53B H 0.1589 -0.0460 0.1744 0.056 Uiso 1 1 calc R U . . .
C54 C 0.17994(8) -0.11498(17) 0.1239(4) 0.0499(11) Uani 1 1 d . . . . .
H54A H 0.1961 -0.1252 0.0634 0.060 Uiso 1 1 calc R U . . .
H54B H 0.1613 -0.1362 0.1062 0.060 Uiso 1 1 calc R U . . .
C55 C 0.19136(8) -0.12762(17) 0.2565(4) 0.0517(11) Uani 1 1 d . . . . .
H55A H 0.1975 -0.1648 0.2607 0.062 Uiso 1 1 calc R U . . .
H55B H 0.2098 -0.1062 0.2754 0.062 Uiso 1 1 calc R U . . .
C56 C 0.16676(8) -0.11708(15) 0.3524(3) 0.0411(9) Uani 1 1 d . . . . .
C57 C 0.14151(9) -0.15008(15) 0.3644(4) 0.0469(10) Uani 1 1 d . . . . .
H57 H 0.1407 -0.1811 0.3162 0.056 Uiso 1 1 calc R U . . .
C58 C 0.11744(8) -0.13850(16) 0.4457(4) 0.0463(10) Uani 1 1 d . . . . .
H58 H 0.1003 -0.1615 0.4520 0.056 Uiso 1 1 calc R U . . .
C59 C 0.11824(8) -0.09397(15) 0.5172(3) 0.0399(9) Uani 1 1 d . . . . .
C60 C 0.14353(8) -0.06103(16) 0.5081(3) 0.0431(9) Uani 1 1 d . . . . .
H60 H 0.1445 -0.0304 0.5579 0.052 Uiso 1 1 calc R U . . .
C61 C 0.16743(8) -0.07272(16) 0.4263(3) 0.0434(10) Uani 1 1 d . . . . .
H61 H 0.1846 -0.0498 0.4209 0.052 Uiso 1 1 calc R U . . .
C62 C 0.09108(8) -0.07915(17) 0.5989(3) 0.0494(11) Uani 1 1 d . . . . .
H62A H 0.0753 -0.1071 0.5983 0.059 Uiso 1 1 calc R U . . .
H62B H 0.0979 -0.0734 0.6859 0.059 Uiso 1 1 calc R U . . .
C63 C 0.05156(8) -0.01272(18) 0.5965(3) 0.0508(11) Uani 1 1 d . . . . .
C64 C 0.03563(9) -0.0365(2) 0.6924(3) 0.0589(12) Uani 1 1 d . . . . .
H64 H 0.0428 -0.0681 0.7283 0.071 Uiso 1 1 calc R U . . .
C65 C 0.00863(9) -0.0126(2) 0.7349(4) 0.0653(14) Uani 1 1 d . . . . .
H65 H -0.0025 -0.0284 0.8011 0.078 Uiso 1 1 calc R U . . .
C66 C -0.00224(8) 0.0328(2) 0.6844(4) 0.0608(13) Uani 1 1 d . . . . .
H66 H -0.0206 0.0484 0.7148 0.073 Uiso 1 1 calc R U . . .
C67 C 0.01426(8) 0.05562(17) 0.5875(3) 0.0465(10) Uani 1 1 d . . . . .
C68 C 0.04107(8) 0.03303(17) 0.5439(3) 0.0478(10) Uani 1 1 d . . . . .
H68 H 0.0523 0.0489 0.4779 0.057 Uiso 1 1 calc R U . . .
N1 N 0.29816(7) 0.34072(14) -0.0590(3) 0.0526(9) Uani 1 1 d . . . . .
N2 N 0.35558(8) 0.34323(13) 0.1815(3) 0.0536(9) Uani 1 1 d . . . . .
N3 N 0.00337(6) 0.10236(14) 0.5308(3) 0.0505(9) Uani 1 1 d . . . . .
N4 N -0.02330(7) 0.12498(17) 0.5699(4) 0.0610(10) Uani 1 1 d . . . . .
N5 N -0.02900(7) 0.16476(16) 0.4957(4) 0.0620(10) Uani 1 1 d . . . . .
O3 O 0.44094(6) 0.62133(13) 0.0543(3) 0.0605(8) Uani 1 1 d . . . . .
O4 O 0.41684(7) 0.40196(13) 0.3127(3) 0.0655(9) Uani 1 1 d . . . . .
O5 O 0.01514(6) 0.18983(12) 0.2138(3) 0.0594(8) Uani 1 1 d . . . . .
O6 O 0.07868(5) -0.03207(11) 0.5477(2) 0.0528(7) Uani 1 1 d . . . . .
O2 O 0.2642(2) 0.5893(4) -0.3663(9) 0.061(2) Uani 0.5 1 d . . P A 1
C14 C 0.2778(2) 0.6131(4) -0.2540(12) 0.077(3) Uani 0.5 1 d . . P A 1
H14A H 0.3003 0.6062 -0.2522 0.092 Uiso 0.5 1 calc R U P A 1
H14B H 0.2685 0.5972 -0.1787 0.092 Uiso 0.5 1 calc R U P A 1
C15 C 0.2721(2) 0.6721(4) -0.2529(11) 0.083(3) Uani 0.5 1 d . . P A 1
H15A H 0.2783 0.6844 -0.1690 0.100 Uiso 0.5 1 calc R U P A 1
H15B H 0.2495 0.6768 -0.2584 0.100 Uiso 0.5 1 calc R U P A 1
C16 C 0.28677(11) 0.7121(3) -0.3490(5) 0.103(2) Uani 0.5 1 d . . P A 1
H16A H 0.2805 0.7006 -0.4334 0.123 Uiso 0.5 1 calc R U P A 1
H16B H 0.2767 0.7462 -0.3344 0.123 Uiso 0.5 1 calc R U P A 1
C18 C 0.33600(9) 0.70567(18) -0.2169(4) 0.0566(11) Uani 0.5 1 d . . P A 1
H18A H 0.3281 0.7297 -0.1521 0.068 Uiso 0.5 1 calc R U P A 1
H18B H 0.3293 0.6700 -0.1946 0.068 Uiso 0.5 1 calc R U P A 1
O102 O 0.26137(17) 0.5807(5) -0.4381(7) 0.080(4) Uani 0.5 1 d . . P B 2
C115 C 0.27103(18) 0.6717(5) -0.4183(11) 0.073(3) Uani 0.5 1 d . . P B 2
H11C H 0.2485 0.6780 -0.4166 0.088 Uiso 0.5 1 calc R U P B 2
H11D H 0.2779 0.6722 -0.5063 0.088 Uiso 0.5 1 calc R U P B 2
C114 C 0.2776(2) 0.6228(8) -0.3650(10) 0.080(4) Uani 0.5 1 d . . P B 2
H11Y H 0.2706 0.6221 -0.2772 0.095 Uiso 0.5 1 calc R U P B 2
H11Z H 0.3002 0.6165 -0.3661 0.095 Uiso 0.5 1 calc R U P B 2
C116 C 0.28677(11) 0.7121(3) -0.3490(5) 0.103(2) Uani 0.5 1 d . . P B 2
H11E H 0.2774 0.7153 -0.2652 0.123 Uiso 0.5 1 calc R U P B 2
H11F H 0.2843 0.7459 -0.3925 0.123 Uiso 0.5 1 calc R U P B 2
C118 C 0.33600(9) 0.70567(18) -0.2169(4) 0.0566(11) Uani 0.5 1 d . . P B 2
H11G H 0.3288 0.6770 -0.1622 0.068 Uiso 0.5 1 calc R U P B 2
H11H H 0.3278 0.7388 -0.1831 0.068 Uiso 0.5 1 calc R U P B 2
C10 C 0.25349(11) 0.5033(3) -0.4887(5) 0.092(2) Uani 1 1 d . . . . .
H10 H 0.2398 0.5193 -0.5461 0.110 Uiso 1 1 calc R U . . .
C12 C 0.28873(9) 0.5084(3) -0.3159(4) 0.0732(15) Uani 1 1 d . . . . .
H12 H 0.2989 0.5275 -0.2519 0.088 Uiso 1 1 calc R U . . .
C13 C 0.29356(10) 0.4553(3) -0.3295(4) 0.0743(16) Uani 1 1 d . . . . .
H13 H 0.3078 0.4391 -0.2744 0.089 Uiso 1 1 calc R U . . .
C11 C 0.26866(10) 0.5333(3) -0.3982(6) 0.0829(19) Uani 1 1 d . . . . .
C9 C 0.25862(12) 0.4513(4) -0.4935(5) 0.097(2) Uani 1 1 d . . . . .
H9 H 0.2474 0.4317 -0.5532 0.117 Uiso 1 1 calc R U . . .
C6 C 0.26385(14) 0.3423(4) -0.2350(6) 0.144(4) Uani 1 1 d . . . . .
H6A H 0.2432 0.3320 -0.2038 0.173 Uiso 1 1 calc R U . . .
H6B H 0.2661 0.3804 -0.2242 0.173 Uiso 1 1 calc R U . . .
O1 O 0.26645(15) 0.3302(3) -0.3510(9) 0.198(3) Uani 1 1 d . U . . .
C8 C 0.27929(11) 0.4245(3) -0.4169(5) 0.0915(19) Uani 1 1 d . . . . .
C7 C 0.29015(14) 0.3596(3) -0.4043(6) 0.116(2) Uani 1 1 d . U . . .
H7A H 0.2951 0.3456 -0.4880 0.139 Uiso 1 1 calc R U . . .
H7B H 0.3089 0.3568 -0.3521 0.139 Uiso 1 1 calc R U . . .

loop_
_atom_site_aniso_label
_atom_site_aniso_U_11
_atom_site_aniso_U_22
_atom_site_aniso_U_33
_atom_site_aniso_U_23
_atom_site_aniso_U_13
_atom_site_aniso_U_12
C1 0.040(2) 0.070(3) 0.037(2) 0.008(2) 0.0131(18) 0.000(2)
C2 0.080(3) 0.103(4) 0.048(3) -0.010(3) -0.001(2) 0.034(3)
C3 0.101(4) 0.104(4) 0.065(3) -0.033(3) 0.001(3) 0.042(4)
C4 0.060(3) 0.112(5) 0.046(3) -0.015(3) 0.012(2) -0.007(3)
C5 0.042(2) 0.083(3) 0.054(3) 0.002(3) 0.004(2) -0.016(2)
C17 0.039(6) 0.102(12) 0.038(7) -0.019(8) 0.003(5) 0.019(8)
C117 0.015(5) 0.062(9) 0.073(8) 0.018(7) -0.012(5) -0.001(6)
C19 0.042(2) 0.052(3) 0.055(3) -0.014(2) 0.0150(19) -0.0100(19)
C20 0.046(2) 0.053(3) 0.050(2) -0.002(2) 0.0147(19) -0.0066(19)
C21 0.043(2) 0.061(3) 0.050(2) -0.004(2) 0.0106(19) -0.009(2)
C22 0.044(2) 0.080(3) 0.056(3) -0.015(3) 0.006(2) -0.014(2)
C23 0.046(2) 0.081(3) 0.044(2) -0.008(2) 0.0033(19) 0.000(2)
C24 0.039(2) 0.075(3) 0.035(2) -0.005(2) -0.0049(18) 0.011(2)
C25 0.030(2) 0.071(3) 0.038(2) -0.012(2) -0.0050(17) 0.0112(19)
C26 0.0245(19) 0.077(3) 0.042(2) -0.008(2) -0.0049(16) 0.009(2)
C27 0.031(2) 0.079(3) 0.042(2) -0.012(2) -0.0178(18) 0.013(2)
C28 0.052(3) 0.089(4) 0.036(2) -0.018(2) -0.013(2) 0.028(2)
C29 0.052(3) 0.098(4) 0.029(2) -0.007(2) 0.0014(19) 0.027(3)
C30 0.042(2) 0.086(4) 0.061(3) -0.020(3) -0.010(2) 0.016(2)
C31 0.096(4) 0.072(3) 0.068(3) 0.014(3) -0.035(3) -0.001(3)
C32 0.065(3) 0.070(3) 0.043(3) 0.014(2) -0.004(2) -0.007(2)
C33 0.072(3) 0.078(3) 0.043(3) -0.006(2) 0.008(2) -0.014(3)
C34 0.044(3) 0.097(4) 0.060(3) -0.011(3) 0.015(2) -0.004(2)
C35 0.037(2) 0.082(3) 0.052(3) -0.002(2) 0.017(2) -0.002(2)
C36 0.039(2) 0.066(3) 0.036(2) 0.014(2) 0.0119(18) -0.001(2)
C37 0.035(2) 0.092(3) 0.039(2) -0.011(2) -0.0029(18) 0.018(2)
C38 0.041(2) 0.075(3) 0.047(3) -0.023(2) -0.012(2) 0.008(2)
C39 0.050(3) 0.084(3) 0.056(3) -0.031(3) -0.015(2) 0.026(2)
C40 0.072(3) 0.066(3) 0.057(3) -0.013(3) -0.020(2) 0.025(2)
C41 0.064(3) 0.057(3) 0.041(2) -0.009(2) -0.017(2) 0.022(2)
C42 0.081(3) 0.060(3) 0.048(3) -0.011(2) -0.018(2) 0.005(3)
C43 0.071(3) 0.073(3) 0.050(3) 0.000(3) -0.008(2) -0.002(3)
C44 0.072(3) 0.069(3) 0.033(2) 0.001(2) -0.010(2) 0.016(2)
C45 0.064(3) 0.062(3) 0.044(2) -0.006(2) -0.023(2) 0.012(2)
C46 0.052(2) 0.065(3) 0.048(2) -0.013(2) -0.016(2) 0.020(2)
C47 0.087(3) 0.093(4) 0.033(2) 0.003(2) -0.007(2) 0.018(3)
C48 0.065(3) 0.090(4) 0.029(2) -0.009(2) -0.005(2) 0.019(3)
C49 0.045(2) 0.082(3) 0.027(2) -0.003(2) -0.0012(17) 0.002(2)
C50 0.034(2) 0.081(3) 0.029(2) -0.002(2) 0.0009(16) -0.001(2)
C51 0.033(2) 0.075(3) 0.0262(19) -0.0057(19) 0.0026(15) -0.0021(19)
C52 0.034(2) 0.079(3) 0.031(2) -0.008(2) 0.0064(16) -0.002(2)
C53 0.0284(19) 0.075(3) 0.037(2) -0.005(2) 0.0027(16) -0.0023(19)
C54 0.031(2) 0.073(3) 0.045(2) -0.011(2) 0.0026(17) 0.0070(19)
C55 0.032(2) 0.069(3) 0.054(3) -0.005(2) -0.0049(18) 0.0121(19)
C56 0.031(2) 0.053(3) 0.039(2) 0.005(2) -0.0101(16) 0.0060(18)
C57 0.046(2) 0.046(2) 0.049(2) 0.006(2) -0.0078(19) 0.0018(19)
C58 0.039(2) 0.056(3) 0.044(2) 0.016(2) -0.0072(19) -0.0096(19)
C59 0.0312(19) 0.057(3) 0.031(2) 0.0108(19) -0.0065(16) -0.0017(18)
C60 0.034(2) 0.063(3) 0.032(2) -0.0021(19) -0.0053(17) -0.0055(19)
C61 0.0272(19) 0.063(3) 0.040(2) 0.006(2) -0.0047(17) -0.0081(18)
C62 0.037(2) 0.076(3) 0.035(2) 0.012(2) -0.0036(17) -0.010(2)
C63 0.028(2) 0.093(3) 0.031(2) -0.002(2) -0.0025(17) 0.000(2)
C64 0.037(2) 0.110(4) 0.030(2) 0.006(2) -0.0011(18) -0.005(2)
C65 0.027(2) 0.142(5) 0.027(2) 0.010(3) 0.0026(17) 0.003(3)
C66 0.025(2) 0.130(4) 0.028(2) -0.009(3) 0.0015(17) 0.006(2)
C67 0.0263(19) 0.085(3) 0.029(2) -0.006(2) -0.0025(16) 0.003(2)
C68 0.028(2) 0.085(3) 0.030(2) -0.002(2) -0.0017(16) 0.003(2)
N1 0.0353(18) 0.071(2) 0.052(2) 0.0077(19) 0.0032(16) -0.0129(17)
N2 0.057(2) 0.061(2) 0.043(2) 0.0155(18) 0.0000(17) 0.0023(18)
N3 0.0247(16) 0.090(3) 0.0374(19) -0.0193(19) 0.0010(14) 0.0085(17)
N4 0.0298(18) 0.092(3) 0.061(2) -0.026(2) 0.0051(17) 0.0086(19)
N5 0.0352(19) 0.085(3) 0.066(3) -0.029(2) 0.0038(18) 0.0096(19)
O3 0.0517(17) 0.085(2) 0.0451(17) -0.0053(17) 0.0134(13) 0.0154(16)
O4 0.0570(18) 0.081(2) 0.059(2) -0.0050(17) -0.0250(15) 0.0137(17)
O5 0.0625(18) 0.068(2) 0.0477(17) -0.0172(16) -0.0070(14) 0.0239(15)
O6 0.0337(14) 0.080(2) 0.0449(16) 0.0076(15) 0.0082(12) 0.0092(14)
O2 0.040(5) 0.073(6) 0.071(6) 0.031(5) 0.008(5) 0.010(4)
C14 0.032(5) 0.093(8) 0.105(10) 0.014(7) -0.002(5) -0.007(5)
C15 0.050(6) 0.104(9) 0.096(8) 0.017(7) -0.001(5) 0.013(6)
C16 0.043(3) 0.185(6) 0.081(4) -0.034(4) 0.007(3) -0.029(3)
C18 0.040(2) 0.066(3) 0.063(3) -0.011(2) 0.009(2) -0.008(2)
O102 0.027(3) 0.173(11) 0.040(4) -0.039(6) -0.012(4) -0.016(4)
C115 0.018(4) 0.123(10) 0.079(7) -0.058(8) 0.001(4) -0.003(5)
C114 0.036(6) 0.166(14) 0.036(6) -0.052(8) 0.017(5) -0.039(8)
C116 0.043(3) 0.185(6) 0.081(4) -0.034(4) 0.007(3) -0.029(3)
C118 0.040(2) 0.066(3) 0.063(3) -0.011(2) 0.009(2) -0.008(2)
C10 0.025(2) 0.202(7) 0.049(3) 0.039(4) -0.002(2) -0.011(4)
C12 0.029(2) 0.132(5) 0.058(3) -0.011(3) -0.004(2) -0.024(3)
C13 0.042(3) 0.139(5) 0.042(3) 0.020(3) 0.000(2) -0.017(3)
C11 0.022(2) 0.132(6) 0.095(4) 0.034(4) 0.013(3) -0.006(3)
C9 0.046(3) 0.199(7) 0.046(3) -0.016(4) 0.003(3) -0.032(4)
C6 0.083(4) 0.284(11) 0.064(4) -0.041(5) -0.029(3) -0.063(5)
O1 0.168(6) 0.169(6) 0.257(9) -0.060(6) -0.035(6) 0.038(5)
C8 0.039(3) 0.164(6) 0.072(4) 0.000(4) 0.006(3) -0.031(3)
C7 0.086(3) 0.118(4) 0.144(4) -0.077(3) 0.082(3) -0.056(3)

loop_
_atom_type_symbol
_atom_type_description
_atom_type_scat_dispersion_real
_atom_type_scat_dispersion_imag
_atom_type_scat_source
C C 0.0033 0.0016 'International Tables Vol C Tables 4.2.6.8 and 6.1.1.4'
H H 0.0000 0.0000 'International Tables Vol C Tables 4.2.6.8 and 6.1.1.4'
N N 0.0061 0.0033 'International Tables Vol C Tables 4.2.6.8 and 6.1.1.4'
O O 0.0106 0.0060 'International Tables Vol C Tables 4.2.6.8 and 6.1.1.4'

loop_
_geom_angle_atom_site_label_1
_geom_angle_atom_site_label_2
_geom_angle_atom_site_label_3
_geom_angle
N1 C1 C2 122.5(4)
N1 C1 C36 116.5(4)
C2 C1 C36 121.0(4)
C1 C2 C3 118.6(5)
C4 C3 C2 119.7(5)
C3 C4 C5 118.3(5)
N1 C5 C4 122.9(4)
N1 C5 C6 109.1(5)
C4 C5 C6 128.0(5)
C16 C17 C18 109.5(9)
C118 C117 C116 113.9(10)
C20 C19 C118 113.6(3)
C20 C19 C18 113.6(3)
C19 C20 C21 114.1(3)
C20 C21 C22 114.2(3)
C23 C22 C21 114.4(3)
O3 C23 C22 106.7(3)
O3 C24 C29 115.6(4)
O3 C24 C25 124.6(4)
C29 C24 C25 119.7(4)
C26 C25 C24 119.3(4)
C27 C26 C25 121.5(4)
C26 C27 C28 118.1(4)
C26 C27 C30 122.8(4)
C28 C27 C30 119.1(4)
C29 C28 C27 121.0(4)
C28 C29 C24 120.3(4)
O4 C30 C27 110.5(4)
O4 C31 C32 110.3(4)
N2 C32 C33 122.8(4)
N2 C32 C31 115.5(4)
C33 C32 C31 121.7(4)
C34 C33 C32 118.5(4)
C35 C34 C33 119.3(5)
C34 C35 C36 119.2(4)
N2 C36 C35 122.4(4)
N2 C36 C1 115.3(4)
C35 C36 C1 122.3(4)
N3 C37 C38 105.0(4)
C37 C38 N5 108.8(4)
C37 C38 C39 128.9(4)
N5 C38 C39 122.3(4)
O5 C39 C38 108.2(3)
O5 C40 C41 109.7(3)
C42 C41 C46 118.6(4)
C42 C41 C40 120.8(4)
C46 C41 C40 120.7(4)
C41 C42 C43 121.1(4)
C44 C43 C42 120.6(5)
C43 C44 C45 117.9(4)
C43 C44 C47 121.2(5)
C45 C44 C47 120.8(4)
C46 C45 C44 121.4(4)
C45 C46 C41 120.4(4)
C44 C47 C48 113.1(4)
C47 C48 C49 114.5(4)
C50 C49 C48 112.0(3)
C51 C50 C49 114.7(3)
C52 C51 C50 114.0(3)
C51 C52 C53 113.6(3)
C54 C53 C52 114.6(3)
C53 C54 C55 113.6(3)
C56 C55 C54 111.4(3)
C61 C56 C57 117.6(3)
C61 C56 C55 121.5(3)
C57 C56 C55 120.8(4)
C56 C57 C58 121.2(4)
C59 C58 C57 120.5(4)
C58 C59 C60 119.1(3)
C58 C59 C62 120.7(3)
C60 C59 C62 120.1(4)
C59 C60 C61 120.1(4)
C56 C61 C60 121.5(3)
O6 C62 C59 106.3(3)
O6 C63 C68 115.6(3)
O6 C63 C64 123.4(4)
C68 C63 C64 121.0(4)
C63 C64 C65 118.0(4)
C66 C65 C64 122.1(4)
C65 C66 C67 118.5(4)
C68 C67 C66 120.6(4)
C68 C67 N3 119.2(3)
C66 C67 N3 120.2(4)
C63 C68 C67 119.7(4)
C5 N1 C1 118.0(4)
C32 N2 C36 117.7(4)
C37 N3 N4 110.3(4)
C37 N3 C67 129.0(3)
N4 N3 C67 120.6(3)
N5 N4 N3 107.6(3)
N4 N5 C38 108.3(3)
C24 O3 C23 119.0(3)
C31 O4 C30 112.9(3)
C40 O5 C39 111.5(3)
C63 O6 C62 118.5(3)
C14 O2 C11 122.5(7)
O2 C14 C15 110.6(9)
C14 C15 C16 124.7(9)
C17 C16 C15 121.6(8)
C19 C18 C17 114.5(6)
C11 O102 C114 112.1(10)
C114 C115 C116 109.5(9)
C115 C114 O102 109.4(10)
C115 C116 C117 110.6(8)
C117 C118 C19 112.2(7)
C9 C10 C11 119.3(6)
C13 C12 C11 118.5(5)
C8 C13 C12 124.8(5)
O102 C11 C12 140.5(7)
O102 C11 C10 99.6(6)
C12 C11 C10 118.7(6)
C12 C11 O2 112.0(7)
C10 C11 O2 128.9(7)
C10 C9 C8 124.7(6)
O1 C6 C5 108.6(7)
C6 O1 C7 109.3(7)
C13 C8 C9 113.9(6)
C13 C8 C7 112.2(5)
C9 C8 C7 133.8(6)
O1 C7 C8 110.5(5)

loop_
_geom_bond_atom_site_label_1
_geom_bond_atom_site_label_2
_geom_bond_distance
C1 N1 1.345(5)
C1 C2 1.369(6)
C1 C36 1.487(6)
C2 C3 1.379(7)
C3 C4 1.373(7)
C4 C5 1.378(7)
C5 N1 1.334(5)
C5 C6 1.610(9)
C17 C16 1.469(16)
C17 C18 1.670(14)
C117 C118 1.375(16)
C117 C116 1.680(13)
C19 C20 1.514(5)
C19 C118 1.526(5)
C19 C18 1.526(5)
C20 C21 1.522(5)
C21 C22 1.529(6)
C22 C23 1.505(6)
C23 O3 1.427(5)
C24 O3 1.373(5)
C24 C29 1.385(6)
C24 C25 1.391(5)
C25 C26 1.383(6)
C26 C27 1.382(5)
C27 C28 1.398(6)
C27 C30 1.498(6)
C28 C29 1.367(6)
C30 O4 1.442(5)
C31 O4 1.427(6)
C31 C32 1.516(6)
C32 N2 1.342(5)
C32 C33 1.387(6)
C33 C34 1.385(6)
C34 C35 1.370(6)
C35 C36 1.384(6)
C36 N2 1.352(5)
C37 N3 1.355(5)
C37 C38 1.369(6)
C38 N5 1.371(5)
C38 C39 1.463(6)
C39 O5 1.440(5)
C40 O5 1.414(5)
C40 C41 1.492(6)
C41 C42 1.379(6)
C41 C46 1.392(6)
C42 C43 1.394(6)
C43 C44 1.386(6)
C44 C45 1.396(6)
C44 C47 1.516(6)
C45 C46 1.380(6)
C47 C48 1.526(6)
C48 C49 1.530(5)
C49 C50 1.520(6)
C50 C51 1.520(5)
C51 C52 1.512(5)
C52 C53 1.524(5)
C53 C54 1.521(5)
C54 C55 1.540(5)
C55 C56 1.506(5)
C56 C61 1.387(5)
C56 C57 1.389(5)
C57 C58 1.392(5)
C58 C59 1.376(5)
C59 C60 1.387(5)
C59 C62 1.516(5)
C60 C61 1.390(5)
C62 O6 1.431(5)
C63 O6 1.379(4)
C63 C68 1.379(6)
C63 C64 1.380(5)
C64 C65 1.397(6)
C65 C66 1.368(6)
C66 C67 1.391(5)
C67 C68 1.380(5)
C67 N3 1.425(5)
N3 N4 1.359(4)
N4 N5 1.317(5)
O2 C14 1.472(16)
O2 C11 1.490(11)
C14 C15 1.533(14)
C15 C16 1.587(12)
O102 C11 1.328(11)
O102 C114 1.508(15)
C115 C114 1.408(17)
C115 C116 1.446(10)
C10 C9 1.352(8)
C10 C11 1.402(8)
C12 C13 1.386(7)
C12 C11 1.393(8)
C13 C8 1.374(7)
C9 C8 1.397(8)
C6 O1 1.288(8)
O1 C7 1.396(8)
C8 C7 1.735(9)
